data_7230610
loop_
_publ_author_name
'Kumar, Vineet'
'Goswami, Pramod Kumar'
'Thaimattam, Ram'
'Ramanan, Arunachalam'

_publ_section_title
;
 Multicomponent solids of uracil derivatives -- orotic and isoorotic acids
;
_journal_issue 25
_journal_name_full CrystEngComm
_journal_page_first 3490
_journal_paper_doi 10.1039/C8CE00486B
_journal_volume 20
_journal_year 2018
_chemical_formula_moiety 'C5 H3 N2 O4, C5 H7 N2, 3(H2 O)'
_chemical_formula_sum 'C10 H16 N4 O7'
_chemical_formula_weight 304.27
_space_group_crystal_system monoclinic
_space_group_IT_number 14
_space_group_name_Hall '-P 2ybc'
_space_group_name_H-M_alt 'P 1 21/c 1'
_symmetry_space_group_name_Hall '-P 2ybc'
_symmetry_space_group_name_H-M 'P 1 21/c 1'
_atom_sites_solution_hydrogens mixed
_audit_creation_date 2017-12-05
_audit_creation_method
;
Olex2 1.2-ac3
(compiled 2016.03.30 svn.r3266 for Rigaku Oxford Diffraction, GUI svn.r5168)
;
_audit_update_record
;
2018-03-25 deposited with the CCDC.
2018-05-08 downloaded from the CCDC.
;
_cell_angle_alpha 90
_cell_angle_beta 103.035(11)
_cell_angle_gamma 90
_cell_formula_units_Z 4
_cell_length_a 6.988(4)
_cell_length_b 17.855(10)
_cell_length_c 11.428(6)
_cell_measurement_reflns_used 841
_cell_measurement_temperature 298(2)
_cell_measurement_theta_max 20.10
_cell_measurement_theta_min 2.28
_cell_volume 1389.1(13)
_computing_cell_refinement 'SAINT v6.28A (Bruker, 2002)'
_computing_data_collection 'Bruker SMART'
_computing_data_reduction 'SAINT v6.28A (Bruker, 2002)'
_computing_molecular_graphics 'Olex2 (Dolomanov et al., 2009)'
_computing_publication_material 'Olex2 (Dolomanov et al., 2009)'
_computing_structure_refinement 'ShelXL (Sheldrick, 2015)'
_computing_structure_solution 'SHELXS-97 (Sheldrick, 1990)'
_diffrn_ambient_temperature 298
_diffrn_measured_fraction_theta_full 0.999
_diffrn_measured_fraction_theta_max 0.999
_diffrn_measurement_device_type 'CCD area detector'
_diffrn_measurement_method 'phi and omega scans'
_diffrn_radiation_monochromator graphite
_diffrn_radiation_type MoK\a
_diffrn_radiation_wavelength 0.71073
_diffrn_reflns_av_R_equivalents 0.0927
_diffrn_reflns_av_unetI/netI 0.0796
_diffrn_reflns_Laue_measured_fraction_full 0.999
_diffrn_reflns_Laue_measured_fraction_max 0.999
_diffrn_reflns_limit_h_max 8
_diffrn_reflns_limit_h_min -8
_diffrn_reflns_limit_k_max 21
_diffrn_reflns_limit_k_min -21
_diffrn_reflns_limit_l_max 13
_diffrn_reflns_limit_l_min -13
_diffrn_reflns_number 13179
_diffrn_reflns_point_group_measured_fraction_full 0.999
_diffrn_reflns_point_group_measured_fraction_max 0.999
_diffrn_reflns_theta_full 24.998
_diffrn_reflns_theta_max 24.998
_diffrn_reflns_theta_min 2.156
_exptl_absorpt_coefficient_mu 0.124
_exptl_absorpt_correction_T_max .96
_exptl_absorpt_correction_T_min 0.813005
_exptl_absorpt_correction_type multi-scan
_exptl_absorpt_process_details
;
SADABS v.2.03 (Bruker,200?) was used for absorption correction.
R(int) was 0.1099 before and 0.0469 after correction.
The Ratio of minimum to maximum transmission is 0.8130.
The \l/2 correction factor is 0.0015.
;
_exptl_crystal_colour colorless
_exptl_crystal_density_diffrn 1.455
_exptl_crystal_density_method 'not measured'
_exptl_crystal_description block
_exptl_crystal_F_000 616
_exptl_crystal_size_max .43
_exptl_crystal_size_mid .35
_exptl_crystal_size_min .27
_refine_diff_density_max 0.180
_refine_diff_density_min -0.227
_refine_diff_density_rms 0.049
_refine_ls_extinction_method none
_refine_ls_goodness_of_fit_ref 0.955
_refine_ls_hydrogen_treatment constr
_refine_ls_matrix_type full
_refine_ls_number_parameters 199
_refine_ls_number_reflns 2448
_refine_ls_number_restraints 0
_refine_ls_restrained_S_all 0.955
_refine_ls_R_factor_all 0.1174
_refine_ls_R_factor_gt 0.0537
_refine_ls_shift/su_max 0.002
_refine_ls_shift/su_mean 0.000
_refine_ls_structure_factor_coef Fsqd
_refine_ls_weighting_details 'w=1/[\s^2^(Fo^2^)+(0.0611P)^2^] where P=(Fo^2^+2Fc^2^)/3'
_refine_ls_weighting_scheme calc
_refine_ls_wR_factor_gt 0.1168
_refine_ls_wR_factor_ref 0.1409
_reflns_Friedel_coverage 0.000
_reflns_number_gt 1340
_reflns_number_total 2448
_reflns_threshold_expression 'I > 2\s(I)'
_cod_data_source_file c8ce00486b2.cif
_cod_data_source_block jdm49m
_cod_depositor_comments 'Adding full bibliography for 7230605--7230614.cif.'
_cod_original_cell_volume 1389.3(13)
_cod_database_code 7230610
_shelx_space_group_comment
;
The symmetry employed for this shelxl refinement is uniquely defined
by the following loop, which should always be used as a source of
symmetry information in preference to the above space-group names.
They are only intended as comments.
;
_olex2_refinement_description
;
1. Fixed Uiso
 At 1.2 times of:
  All C(H) groups, All N(H) groups, All N(H,H) groups
 At 1.5 times of:
  All O(H,H) groups
2.a Free rotating group:
 O5(H5A,H5B), O7(H7A,H7B), O6(H6A,H6B)
2.b Aromatic/amide H refined with riding coordinates:
 C3(H3), N1(H1), N3(H3A), C7(H7), N2(H2), C9(H9), C6(H6), C10(H10)
2.c X=CH2 refined with riding coordinates:
 N4(H4A,H4B)
;
_shelx_shelxl_version_number 2017/1
_olex2_submission_special_instructions 'No special instructions were received'

loop_
_space_group_symop_operation_xyz
'x, y, z'
'-x, y+1/2, -z+1/2'
'-x, -y, -z'
'x, -y-1/2, z-1/2'

loop_
_atom_site_label
_atom_site_type_symbol
_atom_site_fract_x
_atom_site_fract_y
_atom_site_fract_z
_atom_site_U_iso_or_equiv
_atom_site_adp_type
_atom_site_occupancy
_atom_site_site_symmetry_order
_atom_site_calc_flag
_atom_site_refinement_flags_posn
C4 C 0.1384(4) 0.59325(14) 0.7817(2) 0.0330(7) Uani 1 1 d .
O3 O 0.2034(3) 0.48839(11) 0.91038(16) 0.0552(6) Uani 1 1 d .
O2 O 0.0828(3) 0.48321(10) 0.65863(16) 0.0539(7) Uani 1 1 d .
C3 C 0.1290(4) 0.66889(15) 0.7745(2) 0.0378(7) Uani 1 1 d .
H3 H 0.156116 0.696180 0.845672 0.045 Uiso 1 1 calc R
N1 N 0.0477(3) 0.59560(12) 0.56763(19) 0.0415(6) Uani 1 1 d .
H1 H 0.021554 0.571748 0.500527 0.050 Uiso 1 1 calc R
N3 N 0.6987(4) 0.57581(14) 0.8713(2) 0.0488(7) Uani 1 1 d .
H3A H 0.727825 0.545718 0.931471 0.059 Uiso 1 1 calc R
O4 O 0.2296(4) 0.60073(11) 0.99162(17) 0.0605(7) Uani 1 1 d .
C7 C 0.5861(4) 0.59395(16) 0.6635(2) 0.0437(8) Uani 1 1 d .
H7 H 0.543496 0.573701 0.587036 0.052 Uiso 1 1 calc R
N2 N 0.0825(3) 0.70676(12) 0.67016(19) 0.0409(6) Uani 1 1 d .
H2 H 0.078345 0.754856 0.672602 0.049 Uiso 1 1 calc R
C1 C 0.0913(4) 0.55199(15) 0.6705(2) 0.0355(7) Uani 1 1 d .
C9 C 0.6670(4) 0.69866(16) 0.7970(2) 0.0416(8) Uani 1 1 d .
H9 H 0.680338 0.749875 0.811256 0.050 Uiso 1 1 calc R
C2 C 0.0413(4) 0.67228(15) 0.5600(3) 0.0396(7) Uani 1 1 d .
N4 N 0.5479(4) 0.71887(13) 0.5874(2) 0.0544(8) Uani 1 1 d .
H4A H 0.558183 0.766410 0.599173 0.065 Uiso 1 1 calc R
H4B H 0.505474 0.701687 0.515899 0.065 Uiso 1 1 calc R
C5 C 0.1937(4) 0.55830(16) 0.9031(2) 0.0380(7) Uani 1 1 d .
O1 O 0.0049(3) 0.70544(11) 0.46525(17) 0.0588(7) Uani 1 1 d .
C8 C 0.5973(4) 0.67209(15) 0.6792(2) 0.0362(7) Uani 1 1 d .
C6 C 0.6376(5) 0.54865(16) 0.7596(3) 0.0484(9) Uani 1 1 d .
H6 H 0.630523 0.497053 0.748308 0.058 Uiso 1 1 calc R
O5 O 0.4111(4) 0.63596(17) 0.37241(19) 0.0820(9) Uani 1 1 d .
H5A H 0.293273 0.631769 0.332448 0.123 Uiso 1 1 d G
H5B H 0.489073 0.630978 0.325619 0.123 Uiso 1 1 d G
C10 C 0.7144(5) 0.65018(17) 0.8888(3) 0.0466(8) Uani 1 1 d .
H10 H 0.759052 0.668523 0.966337 0.056 Uiso 1 1 calc R
O7 O 0.4381(4) 0.37899(11) 0.8352(2) 0.0606(7) Uani 1 1 d .
H7A H 0.348621 0.411244 0.834779 0.091 Uiso 1 1 d G
H7B H 0.541393 0.391578 0.886318 0.091 Uiso 1 1 d G
O6 O 0.0642(4) 0.63442(11) 0.1831(2) 0.0616(7) Uani 1 1 d .
H6A H -0.021087 0.604514 0.199080 0.092 Uiso 1 1 d G
H6B H 0.101403 0.618912 0.121538 0.092 Uiso 1 1 d G

loop_
_atom_site_aniso_label
_atom_site_aniso_U_11
_atom_site_aniso_U_22
_atom_site_aniso_U_33
_atom_site_aniso_U_23
_atom_site_aniso_U_13
_atom_site_aniso_U_12
C4 0.0416(18) 0.0301(15) 0.0264(15) -0.0027(12) 0.0061(13) 0.0025(13)
O3 0.0926(18) 0.0355(12) 0.0350(12) 0.0089(9) 0.0092(11) 0.0091(12)
O2 0.0983(19) 0.0286(11) 0.0308(11) -0.0010(9) 0.0063(11) -0.0003(11)
C3 0.050(2) 0.0330(16) 0.0301(16) -0.0024(13) 0.0075(14) 0.0028(14)
N1 0.0664(18) 0.0305(13) 0.0256(13) 0.0009(10) 0.0063(12) 0.0026(12)
N3 0.0645(19) 0.0445(15) 0.0372(15) 0.0151(13) 0.0112(13) 0.0062(13)
O4 0.0952(19) 0.0541(14) 0.0270(12) -0.0064(10) 0.0030(11) 0.0063(12)
C7 0.058(2) 0.0397(17) 0.0326(17) -0.0032(14) 0.0082(15) -0.0057(15)
N2 0.0608(18) 0.0219(12) 0.0391(14) 0.0049(11) 0.0095(12) 0.0018(12)
C1 0.051(2) 0.0275(16) 0.0282(15) 0.0040(12) 0.0092(14) 0.0004(14)
C9 0.054(2) 0.0330(16) 0.0375(18) -0.0007(14) 0.0098(15) 0.0008(15)
C2 0.049(2) 0.0321(17) 0.0379(18) 0.0031(14) 0.0104(15) 0.0014(14)
N4 0.082(2) 0.0421(15) 0.0350(14) 0.0060(12) 0.0052(14) -0.0005(14)
C5 0.048(2) 0.0400(18) 0.0264(16) -0.0002(14) 0.0093(14) 0.0053(15)
O1 0.0911(18) 0.0449(13) 0.0369(12) 0.0183(10) 0.0068(11) 0.0055(12)
C8 0.045(2) 0.0342(16) 0.0310(16) 0.0045(13) 0.0124(14) 0.0006(14)
C6 0.067(2) 0.0317(17) 0.046(2) 0.0014(14) 0.0128(17) -0.0038(16)
O5 0.094(2) 0.103(2) 0.0449(14) -0.0115(14) 0.0066(13) -0.0215(19)
C10 0.061(2) 0.0455(19) 0.0329(17) -0.0028(15) 0.0093(15) 0.0033(17)
O7 0.0667(18) 0.0473(14) 0.0672(17) -0.0092(11) 0.0139(14) -0.0010(12)
O6 0.0744(19) 0.0439(13) 0.0655(17) -0.0046(11) 0.0142(13) -0.0100(12)

loop_
_atom_type_symbol
_atom_type_description
_atom_type_scat_dispersion_real
_atom_type_scat_dispersion_imag
_atom_type_scat_source
C C 0.0033 0.0016 'International Tables Vol C Tables 4.2.6.8 and 6.1.1.4'
H H 0.0000 0.0000 'International Tables Vol C Tables 4.2.6.8 and 6.1.1.4'
N N 0.0061 0.0033 'International Tables Vol C Tables 4.2.6.8 and 6.1.1.4'
O O 0.0106 0.0060 'International Tables Vol C Tables 4.2.6.8 and 6.1.1.4'

loop_
_geom_angle_atom_site_label_1
_geom_angle_atom_site_label_2
_geom_angle_atom_site_label_3
_geom_angle
C3 C4 C1 117.3(2)
C3 C4 C5 118.2(2)
C1 C4 C5 124.5(2)
C4 C3 H3 118.2
N2 C3 C4 123.6(2)
N2 C3 H3 118.2
C1 N1 H1 116.1
C2 N1 H1 116.1
C2 N1 C1 127.8(2)
C6 N3 H3A 120.1
C6 N3 C10 119.8(2)
C10 N3 H3A 120.1
C8 C7 H7 120.2
C6 C7 H7 120.2
C6 C7 C8 119.6(3)
C3 N2 H2 118.4
C3 N2 C2 123.1(2)
C2 N2 H2 118.4
O2 C1 C4 126.9(2)
O2 C1 N1 118.0(2)
N1 C1 C4 115.1(2)
C8 C9 H9 119.9
C10 C9 H9 119.9
C10 C9 C8 120.1(3)
N1 C2 N2 113.1(2)
O1 C2 N1 122.9(3)
O1 C2 N2 124.0(3)
H4A N4 H4B 120.0
C8 N4 H4A 120.0
C8 N4 H4B 120.0
O3 C5 C4 118.6(2)
O4 C5 C4 117.7(2)
O4 C5 O3 123.7(2)
C9 C8 C7 117.0(2)
N4 C8 C7 121.8(3)
N4 C8 C9 121.2(3)
N3 C6 C7 121.9(3)
N3 C6 H6 119.1
C7 C6 H6 119.1
H5A O5 H5B 109.5
N3 C10 H10 119.2
C9 C10 N3 121.5(3)
C9 C10 H10 119.2
H7A O7 H7B 109.5
H6A O6 H6B 109.4

loop_
_geom_bond_atom_site_label_1
_geom_bond_atom_site_label_2
_geom_bond_distance
C4 C3 1.354(4)
C4 C1 1.441(3)
C4 C5 1.491(3)
O3 C5 1.252(3)
O2 C1 1.236(3)
C3 H3 0.9300
C3 N2 1.346(3)
N1 H1 0.8600
N1 C1 1.386(3)
N1 C2 1.372(3)
N3 H3A 0.8600
N3 C6 1.342(3)
N3 C10 1.344(4)
O4 C5 1.243(3)
C7 H7 0.9300
C7 C8 1.407(4)
C7 C6 1.347(4)
N2 H2 0.8600
N2 C2 1.372(3)
C9 H9 0.9300
C9 C8 1.406(4)
C9 C10 1.343(4)
C2 O1 1.210(3)
N4 H4A 0.8600
N4 H4B 0.8600
N4 C8 1.325(3)
C6 H6 0.9300
O5 H5A 0.8500
O5 H5B 0.8498
C10 H10 0.9300
O7 H7A 0.8496
O7 H7B 0.8502
O6 H6A 0.8501
O6 H6B 0.8499

loop_
_geom_torsion_atom_site_label_1
_geom_torsion_atom_site_label_2
_geom_torsion_atom_site_label_3
_geom_torsion_atom_site_label_4
_geom_torsion
C4 C3 N2 C2 -0.5(4)
C3 C4 C1 O2 -176.5(3)
C3 C4 C1 N1 2.2(4)
C3 C4 C5 O3 -179.8(3)
C3 C4 C5 O4 -0.5(4)
C3 N2 C2 N1 1.5(4)
C3 N2 C2 O1 -177.7(3)
C1 C4 C3 N2 -1.4(4)
C1 C4 C5 O3 1.1(4)
C1 C4 C5 O4 -179.6(3)
C1 N1 C2 N2 -0.6(4)
C1 N1 C2 O1 178.7(3)
C2 N1 C1 C4 -1.2(4)
C2 N1 C1 O2 177.6(3)
C5 C4 C3 N2 179.4(3)
C5 C4 C1 O2 2.6(5)
C5 C4 C1 N1 -178.7(3)
C8 C7 C6 N3 0.4(5)
C8 C9 C10 N3 0.6(5)
C6 N3 C10 C9 1.1(5)
C6 C7 C8 C9 1.3(4)
C6 C7 C8 N4 -179.9(3)
C10 N3 C6 C7 -1.6(5)
C10 C9 C8 C7 -1.8(4)
C10 C9 C8 N4 179.3(3)
